data_7225929
loop_
_publ_author_name
'Qu, Xiang-Long'
'Zheng, Xiaoli'
'Li, Xia'

_publ_section_title
;
 A Series of transition metal--organic frameworks: Crystal structures,
 luminescence properties, and sensitizing for luminescent Ln(III) ions in
 aqueous solution
;
_journal_name_full 'RSC Adv.'
_journal_paper_doi 10.1039/C6RA08419B
_journal_year 2016
_chemical_formula_sum 'C27 H24 N2 O6 Zn'
_chemical_formula_weight 537.85
_space_group_crystal_system monoclinic
_space_group_IT_number 14
_space_group_name_Hall '-P 2ybc'
_space_group_name_H-M_alt 'P 1 21/c 1'
_symmetry_space_group_name_Hall '-P 2ybc'
_symmetry_space_group_name_H-M 'P 1 21/c 1'
_atom_sites_solution_hydrogens mixed
_audit_creation_method SHELXL-2014/8
_audit_update_record
;
2016-06-24 deposited with the CCDC.
2016-07-13 downloaded from the CCDC.
;
_cell_angle_alpha 90
_cell_angle_beta 101.067(3)
_cell_angle_gamma 90
_cell_formula_units_Z 4
_cell_length_a 9.2720(16)
_cell_length_b 12.259(2)
_cell_length_c 21.112(4)
_cell_measurement_reflns_used 3025
_cell_measurement_temperature 100(2)
_cell_measurement_theta_max 25.25
_cell_measurement_theta_min 1.93
_cell_volume 2355.1(7)
_computing_cell_refinement 'Bruker SMART'
_computing_data_collection 'Bruker SMART'
_computing_data_reduction 'Bruker SAINT'
_computing_molecular_graphics 'Bruker SHELXTL'
_computing_publication_material 'Bruker SHELXTL'
_computing_structure_refinement 'SHELXL-2014/8 (Sheldrick, 2014)'
_computing_structure_solution 'SHELXS-97 (Sheldrick, 1990)'
_diffrn_ambient_temperature 100(2)
_diffrn_measured_fraction_theta_full 0.998
_diffrn_measured_fraction_theta_max 0.998
_diffrn_measurement_device_type 'CCD area detector'
_diffrn_measurement_method 'phi and omega scans'
_diffrn_radiation_type MoK\a
_diffrn_radiation_wavelength 0.71073
_diffrn_reflns_av_R_equivalents 0.0672
_diffrn_reflns_av_unetI/netI 0.0764
_diffrn_reflns_Laue_measured_fraction_full 0.998
_diffrn_reflns_Laue_measured_fraction_max 0.998
_diffrn_reflns_limit_h_max 11
_diffrn_reflns_limit_h_min -9
_diffrn_reflns_limit_k_max 14
_diffrn_reflns_limit_k_min -14
_diffrn_reflns_limit_l_max 25
_diffrn_reflns_limit_l_min -24
_diffrn_reflns_number 13127
_diffrn_reflns_point_group_measured_fraction_full 0.998
_diffrn_reflns_point_group_measured_fraction_max 0.998
_diffrn_reflns_theta_full 25.242
_diffrn_reflns_theta_max 25.247
_diffrn_reflns_theta_min 1.930
_diffrn_source 'fine-focus sealed tube'
_exptl_absorpt_coefficient_mu 1.090
_exptl_absorpt_correction_T_max 0.8988
_exptl_absorpt_correction_T_min 0.8279
_exptl_absorpt_correction_type multi-scan
_exptl_absorpt_process_details SADABS
_exptl_crystal_colour colourless
_exptl_crystal_density_diffrn 1.517
_exptl_crystal_description block
_exptl_crystal_F_000 1112
_exptl_crystal_size_max 0.180
_exptl_crystal_size_mid 0.150
_exptl_crystal_size_min 0.100
_refine_diff_density_max 0.445
_refine_diff_density_min -0.609
_refine_diff_density_rms 0.086
_refine_ls_extinction_method none
_refine_ls_goodness_of_fit_ref 1.037
_refine_ls_hydrogen_treatment mixed
_refine_ls_matrix_type full
_refine_ls_number_parameters 333
_refine_ls_number_reflns 4268
_refine_ls_number_restraints 0
_refine_ls_restrained_S_all 1.037
_refine_ls_R_factor_all 0.0726
_refine_ls_R_factor_gt 0.0484
_refine_ls_shift/su_max 0.000
_refine_ls_shift/su_mean 0.000
_refine_ls_structure_factor_coef Fsqd
_refine_ls_weighting_details 'w=1/[\s^2^(Fo^2^)+(0.0212P)^2^+3.7967P] where P=(Fo^2^+2Fc^2^)/3'
_refine_ls_weighting_scheme calc
_refine_ls_wR_factor_gt 0.0934
_refine_ls_wR_factor_ref 0.1027
_reflns_Friedel_coverage 0.000
_reflns_number_gt 3163
_reflns_number_total 4268
_reflns_threshold_expression 'I > 2\s(I)'
_cod_data_source_file c6ra08419b2.cif
_cod_data_source_block 5
_cod_depositor_comments
;
The following automatic conversions were performed:

'_exptl_absorpt_correction_type' value 'Multi-Scan' changed to
'multi-scan' according to
/usr/data/users/saulius/crontab/automatic-downloads/rss-feeds/RSC/lib/dictionaries/cif_core.dic
dictionary named 'cif_core.dic' version 2.4.2 from 2011-04-26.

Automatic conversion script
Id: cif_fix_values 4268 2015-11-12 08:31:59Z antanas 
;
_cod_original_cell_volume 2355.0(7)
_cod_database_code 7225929
_shelx_shelxl_version_number 2014/8
_shelx_space_group_comment
;
The symmetry employed for this shelxl refinement is uniquely defined
by the following loop, which should always be used as a source of
symmetry information in preference to the above space-group names.
They are only intended as comments.
;
_shelx_estimated_absorpt_t_min 0.828
_shelx_estimated_absorpt_t_max 0.899

loop_
_space_group_symop_operation_xyz
'x, y, z'
'-x, y+1/2, -z+1/2'
'-x, -y, -z'
'x, -y-1/2, z-1/2'

loop_
_atom_site_label
_atom_site_type_symbol
_atom_site_fract_x
_atom_site_fract_y
_atom_site_fract_z
_atom_site_U_iso_or_equiv
_atom_site_adp_type
_atom_site_occupancy
_atom_site_site_symmetry_order
_atom_site_calc_flag
_atom_site_refinement_flags_posn
_atom_site_refinement_flags_adp
C1 C 0.6856(4) 0.7997(3) 0.60703(18) 0.0162(8) Uani 1 1 d . .
C2 C 0.8170(4) 0.8300(3) 0.65797(17) 0.0145(8) Uani 1 1 d . .
C3 C 0.9187(4) 0.7496(3) 0.68251(19) 0.0203(9) Uani 1 1 d . .
H3 H 0.9041 0.6772 0.6665 0.024 Uiso 1 1 calc R U
C4 C 1.0404(4) 0.7726(3) 0.7296(2) 0.0237(9) Uani 1 1 d . .
H4 H 1.1080 0.7164 0.7457 0.028 Uiso 1 1 calc R U
C5 C 1.0635(4) 0.8774(3) 0.75299(19) 0.0237(9) Uani 1 1 d . .
H5 H 1.1473 0.8934 0.7852 0.028 Uiso 1 1 calc R U
C6 C 0.9652(4) 0.9590(3) 0.72973(18) 0.0204(9) Uani 1 1 d . .
H6 H 0.9809 1.0310 0.7462 0.024 Uiso 1 1 calc R U
C7 C 0.8428(4) 0.9358(3) 0.68213(17) 0.0161(8) Uani 1 1 d . .
C8 C 0.6540(4) 1.0672(3) 0.68531(18) 0.0202(9) Uani 1 1 d . .
C9 C 0.6182(5) 1.0195(4) 0.73960(19) 0.0300(10) Uani 1 1 d . .
H9 H 0.6587 0.9509 0.7544 0.036 Uiso 1 1 calc R U
C10 C 0.5217(5) 1.0736(5) 0.7726(2) 0.0551(17) Uani 1 1 d . .
H10 H 0.4938 1.0405 0.8091 0.066 Uiso 1 1 calc R U
C11 C 0.4670(6) 1.1750(5) 0.7520(2) 0.0590(17) Uani 1 1 d . .
H11 H 0.4052 1.2132 0.7754 0.071 Uiso 1 1 calc R U
C12 C 0.5023(5) 1.2204(4) 0.6974(2) 0.0424(13) Uani 1 1 d . .
H12 H 0.4649 1.2905 0.6838 0.051 Uiso 1 1 calc R U
C13 C 0.5915(4) 1.1662(3) 0.66163(18) 0.0229(9) Uani 1 1 d . .
C14 C 0.6036(4) 1.2136(3) 0.5970(2) 0.0218(9) Uani 1 1 d . .
C15 C 0.2040(4) 0.6739(3) 0.58968(18) 0.0200(9) Uani 1 1 d . .
H15 H 0.1573 0.7384 0.6005 0.024 Uiso 1 1 calc R U
C16 C 0.1513(4) 0.5746(3) 0.60546(19) 0.0213(9) Uani 1 1 d . .
H16 H 0.0687 0.5714 0.6260 0.026 Uiso 1 1 calc R U
C17 C 0.2191(4) 0.4794(3) 0.59134(18) 0.0170(8) Uani 1 1 d . .
C18 C 0.3368(5) 0.4893(3) 0.5612(2) 0.0257(10) Uani 1 1 d . .
H18 H 0.3861 0.4260 0.5505 0.031 Uiso 1 1 calc R U
C19 C 0.3835(5) 0.5912(3) 0.5465(2) 0.0260(10) Uani 1 1 d . .
H19 H 0.4660 0.5962 0.5260 0.031 Uiso 1 1 calc R U
C20 C 0.1652(4) 0.3693(3) 0.60804(19) 0.0196(9) Uani 1 1 d . .
H20A H 0.1399 0.3726 0.6515 0.024 Uiso 1 1 calc R U
H20B H 0.2451 0.3152 0.6095 0.024 Uiso 1 1 calc R U
C21 C 0.0313(4) 0.3320(3) 0.55945(19) 0.0190(8) Uani 1 1 d . .
H21A H 0.0555 0.3309 0.5158 0.023 Uiso 1 1 calc R U
H21B H -0.0499 0.3846 0.5590 0.023 Uiso 1 1 calc R U
C22 C -0.0187(4) 0.2185(3) 0.5759(2) 0.0215(9) Uani 1 1 d . .
H22A H -0.0354 0.2188 0.6208 0.026 Uiso 1 1 calc R U
H22B H -0.1135 0.2016 0.5471 0.026 Uiso 1 1 calc R U
C23 C 0.0902(4) 0.1300(3) 0.56919(19) 0.0163(8) Uani 1 1 d . .
C24 C 0.1593(4) 0.0681(3) 0.62093(19) 0.0210(9) Uani 1 1 d . .
H24 H 0.1443 0.0844 0.6632 0.025 Uiso 1 1 calc R U
C25 C 0.2500(4) -0.0173(3) 0.61157(19) 0.0232(9) Uani 1 1 d . .
H25 H 0.2963 -0.0586 0.6479 0.028 Uiso 1 1 calc R U
C26 C 0.2137(4) 0.0192(3) 0.50289(18) 0.0162(8) Uani 1 1 d . .
H26 H 0.2346 0.0041 0.4614 0.019 Uiso 1 1 calc R U
C27 C 0.1221(4) 0.1048(3) 0.50921(19) 0.0171(8) Uani 1 1 d . .
H27 H 0.0804 0.1469 0.4725 0.021 Uiso 1 1 calc R U
N1 N 0.3181(3) 0.6836(2) 0.55974(15) 0.0163(7) Uani 1 1 d . .
N2 N 0.2753(3) -0.0440(2) 0.55281(15) 0.0156(7) Uani 1 1 d . .
O1 O 0.5723(3) 0.8596(2) 0.60502(13) 0.0212(6) Uani 1 1 d . .
O2 O 0.6918(3) 0.7200(2) 0.57176(13) 0.0229(6) Uani 1 1 d . .
O3 O 0.7566(3) 1.02242(19) 0.65374(12) 0.0183(6) Uani 1 1 d . .
O4 O 0.6178(3) 1.3122(2) 0.59062(15) 0.0391(8) Uani 1 1 d . .
O5 O 0.5903(3) 1.14328(19) 0.55148(12) 0.0192(6) Uani 1 1 d . .
O6 O 0.7793(4) 0.5088(3) 0.61940(17) 0.0419(9) Uani 1 1 d . .
H6A H 0.718(6) 0.452(5) 0.603(3) 0.067(18) Uiso 1 1 d . .
H6B H 0.741(6) 0.568(5) 0.593(3) 0.071(19) Uiso 1 1 d . .
Zn1 Zn 0.40571(5) 0.82757(3) 0.53767(2) 0.01586(13) Uani 1 1 d . .

loop_
_atom_site_aniso_label
_atom_site_aniso_U_11
_atom_site_aniso_U_22
_atom_site_aniso_U_33
_atom_site_aniso_U_23
_atom_site_aniso_U_13
_atom_site_aniso_U_12
C1 0.020(2) 0.0115(19) 0.018(2) 0.0066(16) 0.0056(17) -0.0029(16)
C2 0.016(2) 0.0163(19) 0.0116(19) 0.0007(16) 0.0033(16) -0.0004(16)
C3 0.022(2) 0.015(2) 0.024(2) -0.0030(17) 0.0072(18) 0.0000(17)
C4 0.018(2) 0.023(2) 0.028(2) 0.0029(18) -0.0001(19) 0.0027(18)
C5 0.024(2) 0.028(2) 0.019(2) -0.0002(18) 0.0038(18) -0.0054(19)
C6 0.026(2) 0.015(2) 0.022(2) -0.0035(17) 0.0068(19) -0.0034(17)
C7 0.022(2) 0.0125(19) 0.016(2) 0.0023(16) 0.0080(17) 0.0023(16)
C8 0.014(2) 0.025(2) 0.021(2) -0.0099(18) 0.0003(17) 0.0033(17)
C9 0.027(3) 0.046(3) 0.018(2) -0.002(2) 0.0070(19) 0.005(2)
C10 0.033(3) 0.120(5) 0.013(2) 0.002(3) 0.005(2) 0.026(3)
C11 0.039(3) 0.112(5) 0.023(3) -0.012(3) -0.001(2) 0.047(3)
C12 0.041(3) 0.060(3) 0.023(3) -0.016(2) -0.003(2) 0.035(3)
C13 0.017(2) 0.029(2) 0.019(2) -0.0126(18) -0.0053(17) 0.0074(18)
C14 0.014(2) 0.019(2) 0.028(2) -0.0045(18) -0.0044(18) 0.0054(17)
C15 0.023(2) 0.0157(19) 0.023(2) 0.0014(17) 0.0070(18) 0.0018(17)
C16 0.022(2) 0.019(2) 0.025(2) 0.0029(17) 0.0104(19) 0.0013(17)
C17 0.018(2) 0.0147(19) 0.016(2) -0.0012(16) -0.0014(16) -0.0028(16)
C18 0.030(3) 0.016(2) 0.035(3) -0.0041(18) 0.015(2) 0.0018(18)
C19 0.028(3) 0.016(2) 0.040(3) -0.0007(19) 0.019(2) 0.0016(18)
C20 0.023(2) 0.0118(18) 0.023(2) 0.0014(16) 0.0026(18) -0.0037(16)
C21 0.018(2) 0.0119(18) 0.028(2) -0.0052(17) 0.0064(17) 0.0017(16)
C22 0.018(2) 0.0134(19) 0.035(2) -0.0046(18) 0.0107(19) -0.0020(16)
C23 0.011(2) 0.0093(17) 0.030(2) -0.0016(16) 0.0073(17) -0.0067(15)
C24 0.024(2) 0.018(2) 0.024(2) -0.0040(17) 0.0096(18) -0.0029(17)
C25 0.029(3) 0.017(2) 0.022(2) 0.0018(17) 0.0004(19) -0.0037(18)
C26 0.016(2) 0.0110(18) 0.022(2) 0.0018(16) 0.0053(17) -0.0029(16)
C27 0.016(2) 0.0136(19) 0.022(2) 0.0026(16) 0.0015(17) 0.0001(16)
N1 0.0158(18) 0.0111(16) 0.0222(18) -0.0013(14) 0.0041(14) 0.0013(13)
N2 0.0147(18) 0.0107(16) 0.0210(18) -0.0010(13) 0.0021(14) 0.0000(13)
O1 0.0153(15) 0.0179(14) 0.0301(16) 0.0002(12) 0.0034(12) 0.0020(11)
O2 0.0269(17) 0.0178(14) 0.0219(15) -0.0057(12) -0.0001(12) 0.0016(12)
O3 0.0244(16) 0.0099(13) 0.0225(15) 0.0010(11) 0.0090(12) 0.0045(11)
O4 0.048(2) 0.0126(16) 0.050(2) -0.0053(14) -0.0059(16) 0.0040(14)
O5 0.0256(16) 0.0112(13) 0.0207(15) -0.0019(11) 0.0043(12) -0.0008(11)
O6 0.045(2) 0.0201(17) 0.050(2) 0.0014(16) -0.0168(17) 0.0008(16)
Zn1 0.0158(3) 0.0092(2) 0.0224(2) 0.0008(2) 0.00313(18) 0.00085(19)

loop_
_atom_type_symbol
_atom_type_description
_atom_type_scat_dispersion_real
_atom_type_scat_dispersion_imag
_atom_type_scat_source
C C 0.0033 0.0016 'International Tables Vol C Tables 4.2.6.8 and 6.1.1.4'
H H 0.0000 0.0000 'International Tables Vol C Tables 4.2.6.8 and 6.1.1.4'
N N 0.0061 0.0033 'International Tables Vol C Tables 4.2.6.8 and 6.1.1.4'
O O 0.0106 0.0060 'International Tables Vol C Tables 4.2.6.8 and 6.1.1.4'
Zn Zn 0.2839 1.4301 'International Tables Vol C Tables 4.2.6.8 and 6.1.1.4'

loop_
_geom_angle_atom_site_label_1
_geom_angle_atom_site_label_2
_geom_angle_atom_site_label_3
_geom_angle
_geom_angle_site_symmetry_1
_geom_angle_site_symmetry_3
O2 C1 O1 124.6(4) . .
O2 C1 C2 120.0(3) . .
O1 C1 C2 115.4(3) . .
C3 C2 C7 117.7(4) . .
C3 C2 C1 119.2(3) . .
C7 C2 C1 123.2(3) . .
C4 C3 C2 121.6(4) . .
C4 C3 H3 119.2 . .
C2 C3 H3 119.2 . .
C5 C4 C3 119.9(4) . .
C5 C4 H4 120.1 . .
C3 C4 H4 120.1 . .
C4 C5 C6 120.1(4) . .
C4 C5 H5 119.9 . .
C6 C5 H5 119.9 . .
C5 C6 C7 120.0(4) . .
C5 C6 H6 120.0 . .
C7 C6 H6 120.0 . .
C6 C7 O3 118.3(3) . .
C6 C7 C2 120.8(3) . .
O3 C7 C2 120.4(3) . .
O3 C8 C9 122.1(4) . .
O3 C8 C13 116.8(3) . .
C9 C8 C13 121.0(4) . .
C8 C9 C10 119.3(4) . .
C8 C9 H9 120.3 . .
C10 C9 H9 120.3 . .
C11 C10 C9 120.0(5) . .
C11 C10 H10 120.0 . .
C9 C10 H10 120.0 . .
C12 C11 C10 119.8(4) . .
C12 C11 H11 120.1 . .
C10 C11 H11 120.1 . .
C11 C12 C13 121.6(5) . .
C11 C12 H12 119.2 . .
C13 C12 H12 119.2 . .
C12 C13 C8 118.0(4) . .
C12 C13 C14 117.6(4) . .
C8 C13 C14 124.2(3) . .
O4 C14 O5 125.3(4) . .
O4 C14 C13 120.6(4) . .
O5 C14 C13 114.1(3) . .
N1 C15 C16 122.8(3) . .
N1 C15 H15 118.6 . .
C16 C15 H15 118.6 . .
C15 C16 C17 119.8(3) . .
C15 C16 H16 120.1 . .
C17 C16 H16 120.1 . .
C18 C17 C16 117.4(3) . .
C18 C17 C20 121.2(3) . .
C16 C17 C20 121.4(3) . .
C17 C18 C19 119.9(4) . .
C17 C18 H18 120.0 . .
C19 C18 H18 120.0 . .
N1 C19 C18 123.0(4) . .
N1 C19 H19 118.5 . .
C18 C19 H19 118.5 . .
C17 C20 C21 112.1(3) . .
C17 C20 H20A 109.2 . .
C21 C20 H20A 109.2 . .
C17 C20 H20B 109.2 . .
C21 C20 H20B 109.2 . .
H20A C20 H20B 107.9 . .
C20 C21 C22 111.4(3) . .
C20 C21 H21A 109.4 . .
C22 C21 H21A 109.4 . .
C20 C21 H21B 109.4 . .
C22 C21 H21B 109.4 . .
H21A C21 H21B 108.0 . .
C23 C22 C21 113.4(3) . .
C23 C22 H22A 108.9 . .
C21 C22 H22A 108.9 . .
C23 C22 H22B 108.9 . .
C21 C22 H22B 108.9 . .
H22A C22 H22B 107.7 . .
C24 C23 C27 116.8(3) . .
C24 C23 C22 122.6(3) . .
C27 C23 C22 120.6(4) . .
C25 C24 C23 120.4(4) . .
C25 C24 H24 119.8 . .
C23 C24 H24 119.8 . .
N2 C25 C24 122.3(4) . .
N2 C25 H25 118.8 . .
C24 C25 H25 118.8 . .
N2 C26 C27 122.8(3) . .
N2 C26 H26 118.6 . .
C27 C26 H26 118.6 . .
C26 C27 C23 120.2(4) . .
C26 C27 H27 119.9 . .
C23 C27 H27 119.9 . .
C15 N1 C19 117.1(3) . .
C15 N1 Zn1 124.9(2) . .
C19 N1 Zn1 118.0(2) . .
C26 N2 C25 117.3(3) . .
C26 N2 Zn1 119.7(2) . 1_545
C25 N2 Zn1 122.9(3) . 1_545
C1 O1 Zn1 116.5(2) . .
C8 O3 C7 119.2(3) . .
C14 O5 Zn1 126.4(2) . 3_676
H6A O6 H6B 103(5) . .
O5 Zn1 O1 121.38(11) 3_676 .
O5 Zn1 N1 117.96(11) 3_676 .
O1 Zn1 N1 107.84(12) . .
O5 Zn1 N2 97.64(11) 3_676 1_565
O1 Zn1 N2 98.16(11) . 1_565
N1 Zn1 N2 110.95(12) . 1_565

loop_
_geom_bond_atom_site_label_1
_geom_bond_atom_site_label_2
_geom_bond_distance
_geom_bond_site_symmetry_2
C1 O2 1.237(4) .
C1 O1 1.276(4) .
C1 C2 1.508(5) .
C2 C3 1.394(5) .
C2 C7 1.397(5) .
C3 C4 1.382(6) .
C3 H3 0.9500 .
C4 C5 1.378(5) .
C4 H4 0.9500 .
C5 C6 1.379(5) .
C5 H5 0.9500 .
C6 C7 1.393(5) .
C6 H6 0.9500 .
C7 O3 1.394(4) .
C8 O3 1.376(4) .
C8 C9 1.382(5) .
C8 C13 1.396(5) .
C9 C10 1.402(6) .
C9 H9 0.9500 .
C10 C11 1.380(8) .
C10 H10 0.9500 .
C11 C12 1.373(7) .
C11 H11 0.9500 .
C12 C13 1.392(5) .
C12 H12 0.9500 .
C13 C14 1.506(6) .
C14 O4 1.226(5) .
C14 O5 1.280(4) .
C15 N1 1.338(4) .
C15 C16 1.376(5) .
C15 H15 0.9500 .
C16 C17 1.385(5) .
C16 H16 0.9500 .
C17 C18 1.370(5) .
C17 C20 1.505(5) .
C18 C19 1.377(5) .
C18 H18 0.9500 .
C19 N1 1.340(5) .
C19 H19 0.9500 .
C20 C21 1.521(5) .
C20 H20A 0.9900 .
C20 H20B 0.9900 .
C21 C22 1.529(5) .
C21 H21A 0.9900 .
C21 H21B 0.9900 .
C22 C23 1.506(5) .
C22 H22A 0.9900 .
C22 H22B 0.9900 .
C23 C24 1.382(5) .
C23 C27 1.390(5) .
C24 C25 1.380(5) .
C24 H24 0.9500 .
C25 N2 1.346(5) .
C25 H25 0.9500 .
C26 N2 1.344(5) .
C26 C27 1.372(5) .
C26 H26 0.9500 .
C27 H27 0.9500 .
N1 Zn1 2.035(3) .
N2 Zn1 2.047(3) 1_545
O1 Zn1 1.929(3) .
O5 Zn1 1.923(3) 3_676
O6 H6A 0.92(6) .
O6 H6B 0.93(6) .
Zn1 O5 1.923(3) 3_676
Zn1 N2 2.047(3) 1_565
